data_8106757
loop_
_publ_author_name
'Chen, Hai-Lin'
'Lai, Hong-Fang'
'Wei, Lian-Qiang'
'Jiang, Li-Rong'
'Su, Yan-Xiang'

_publ_section_title
;
 Synthesis and crystal structure of
 trans-tetraqua-bis(2-(((7-hydroxy-3-(4-hydroxy-3-sulfonatophenyl)-4-oxo-4H-chromen-8-yl)methyl)ammonio)acetato-\kO)cobalt(II)
 hexahydrate, C36H48CoN2O28S2
;
_journal_issue 6
_journal_name_full 'Zeitschrift f\"ur Kristallographie - New Crystal Structures'
_journal_page_first 1025
_journal_page_last 1027
_journal_paper_doi 10.1515/ncrs-2017-0153
_journal_volume 232
_journal_year 2017
_chemical_formula_sum 'C36 H48 Co N2 O28 S2'
_chemical_formula_weight 1079.81
_space_group_IT_number 14
_space_group_name_Hall '-P 2ybc'
_space_group_name_H-M_alt 'P 1 21/c 1'
_symmetry_cell_setting monoclinic
_symmetry_space_group_name_H-M 'P 1 21/c 1'
_atom_sites_solution_hydrogens geom
_atom_sites_solution_primary direct
_atom_sites_solution_secondary difmap
_cell_angle_alpha 90.00
_cell_angle_beta 97.883(2)
_cell_angle_gamma 90.00
_cell_formula_units_Z 2
_cell_length_a 18.2239(13)
_cell_length_b 7.1282(6)
_cell_length_c 17.8550(13)
_cell_measurement_reflns_used 4292
_cell_measurement_temperature 293(2)
_cell_measurement_theta_max 22.727
_cell_measurement_theta_min 2.422
_cell_volume 2297.5(3)
_computing_structure_refinement 'SHELXL-97 (Sheldrick, 1997)'
_computing_structure_solution 'SHELXS-97 (Sheldrick, 1990)'
_diffrn_ambient_temperature 293(2)
_diffrn_measured_fraction_theta_full 0.993
_diffrn_measured_fraction_theta_max 0.993
_diffrn_measurement_device_type 'Bruker AXS area detector'
_diffrn_radiation_monochromator graphite
_diffrn_radiation_source 'fine-focus sealed tube'
_diffrn_radiation_type MoK\a
_diffrn_radiation_wavelength 0.71073
_diffrn_reflns_av_R_equivalents 0.1625
_diffrn_reflns_av_sigmaI/netI 0.1548
_diffrn_reflns_limit_h_max 23
_diffrn_reflns_limit_h_min -23
_diffrn_reflns_limit_k_max 9
_diffrn_reflns_limit_k_min -9
_diffrn_reflns_limit_l_max 23
_diffrn_reflns_limit_l_min -23
_diffrn_reflns_number 35845
_diffrn_reflns_theta_full 27.56
_diffrn_reflns_theta_max 27.56
_diffrn_reflns_theta_min 3.64
_exptl_absorpt_coefficient_mu 0.563
_exptl_absorpt_correction_T_max 0.9203
_exptl_absorpt_correction_T_min 0.8493
_exptl_absorpt_correction_type multi-scan
_exptl_crystal_colour red
_exptl_crystal_density_diffrn 1.561
_exptl_crystal_density_method 'not measured'
_exptl_crystal_description block
_exptl_crystal_F_000 1122
_exptl_crystal_size_max 0.30
_exptl_crystal_size_mid 0.28
_exptl_crystal_size_min 0.15
_refine_diff_density_max 1.155
_refine_diff_density_min -0.365
_refine_diff_density_rms 0.084
_refine_ls_extinction_method none
_refine_ls_goodness_of_fit_ref 1.025
_refine_ls_hydrogen_treatment mixed
_refine_ls_matrix_type full
_refine_ls_number_parameters 313
_refine_ls_number_reflns 5274
_refine_ls_number_restraints 0
_refine_ls_restrained_S_all 1.025
_refine_ls_R_factor_all 0.1853
_refine_ls_R_factor_gt 0.0906
_refine_ls_shift/su_max 0.000
_refine_ls_shift/su_mean 0.000
_refine_ls_structure_factor_coef Fsqd
_refine_ls_weighting_details 'calc w=1/[\s^2^(Fo^2^)+(0.0954P)^2^+0.0000P] where P=(Fo^2^+2Fc^2^)/3'
_refine_ls_weighting_scheme calc
_refine_ls_wR_factor_gt 0.1667
_refine_ls_wR_factor_ref 0.1998
_reflns_number_gt 2811
_reflns_number_total 5274
_reflns_threshold_expression >2sigma(I)
_cod_data_source_file suppl_ncrs-2017-0153_suppl.cif
_cod_data_source_block co
_cod_depositor_comments
;
The following automatic conversions were performed:

data item '_symmetry_cell_setting' value 'Monoclinic' was changed to
'monoclinic' in accordance with the built-in table derived from the
CIF Core dictionary named 'cif_core.dic' version 2.4.5 last updated
on 2014-11-21.

Automatic conversion script
Id: cif_fix_values 8738 2021-04-28 16:35:53Z antanas 
;
_cod_original_sg_symbol_H-M P21/c
_cod_database_code 8106757

loop_
_symmetry_equiv_pos_as_xyz
'x, y, z'
'-x, y+1/2, -z+1/2'
'-x, -y, -z'
'x, -y-1/2, z-1/2'

loop_
_atom_site_label
_atom_site_type_symbol
_atom_site_fract_x
_atom_site_fract_y
_atom_site_fract_z
_atom_site_U_iso_or_equiv
_atom_site_adp_type
_atom_site_occupancy
_atom_site_symmetry_multiplicity
_atom_site_calc_flag
_atom_site_refinement_flags
_atom_site_disorder_assembly
_atom_site_disorder_group
Co1 Co -0.5000 -0.5000 0.0000 0.0275(3) Uani 1 2 d S . .
S1 S 0.25874(7) -0.39005(18) -0.20198(7) 0.0255(3) Uani 1 1 d . . .
O1 O -0.27920(17) -0.2399(5) 0.00580(18) 0.0373(9) Uani 1 1 d . . .
H1B H -0.2718 -0.2036 0.0516 0.056 Uiso 1 1 d R . .
O2 O -0.15556(16) -0.3760(5) -0.20032(17) 0.0263(8) Uani 1 1 d . . .
O3 O 0.04170(18) -0.1889(6) -0.0903(2) 0.0456(11) Uani 1 1 d . . .
O4 O 0.21838(17) -0.3221(5) -0.36571(18) 0.0355(9) Uani 1 1 d . . .
H4A H 0.2018 -0.2920 -0.4109 0.053 Uiso 1 1 d R . .
O5 O 0.25134(19) -0.4202(5) -0.12272(18) 0.0388(10) Uani 1 1 d . . .
O6 O 0.28921(18) -0.5570(5) -0.23371(18) 0.0319(9) Uani 1 1 d . . .
O7 O 0.29976(18) -0.2211(5) -0.2152(2) 0.0382(9) Uani 1 1 d . . .
O8 O -0.45071(18) -0.3699(5) -0.08387(18) 0.0334(9) Uani 1 1 d . . .
O9 O -0.52745(19) -0.4283(6) -0.19075(19) 0.0449(10) Uani 1 1 d . . .
O10 O -0.40980(19) -0.4143(5) 0.08001(19) 0.0423(10) Uani 1 1 d . . .
H10A H -0.4168 -0.4608 0.1223 0.064 Uiso 1 1 d R . .
H10B H -0.3667 -0.4332 0.0683 0.064 Uiso 1 1 d R . .
O11 O -0.4435(2) -0.7398(6) -0.0231(2) 0.0602(12) Uani 1 1 d . . .
H11W H -0.4185 -0.7629 -0.0589 0.090 Uiso 1 1 d R . .
H11C H -0.4417 -0.8310 0.0078 0.090 Uiso 1 1 d R . .
N1 N -0.34356(19) -0.2345(6) -0.1521(2) 0.0270(10) Uani 1 1 d . . .
H1A H -0.3676 -0.1859 -0.1066 0.040 Uiso 1 1 d R . .
H1C H -0.3223 -0.1360 -0.1646 0.040 Uiso 1 1 d R . .
C1 C -0.2140(3) -0.2488(7) -0.0217(3) 0.0277(12) Uani 1 1 d . . .
C2 C -0.2169(2) -0.3164(6) -0.0953(3) 0.0223(11) Uani 1 1 d . . .
C3 C -0.1516(3) -0.3153(7) -0.1266(3) 0.0231(11) Uani 1 1 d . . .
C4 C -0.0844(2) -0.2549(7) -0.0876(3) 0.0262(12) Uani 1 1 d . . .
C5 C -0.0848(3) -0.1916(7) -0.0140(3) 0.0307(13) Uani 1 1 d . . .
H5B H -0.0406 -0.1512 0.0137 0.037 Uiso 1 1 calc R . .
C6 C -0.1473(3) -0.1872(8) 0.0184(3) 0.0352(13) Uani 1 1 d . . .
H6B H -0.1460 -0.1429 0.0675 0.042 Uiso 1 1 calc R . .
C7 C -0.0174(3) -0.2490(7) -0.1237(3) 0.0283(12) Uani 1 1 d . . .
C8 C -0.0261(3) -0.3161(7) -0.2019(3) 0.0263(11) Uani 1 1 d . . .
C9 C -0.0933(2) -0.3743(7) -0.2331(3) 0.0253(11) Uani 1 1 d . . .
H9A H -0.0974 -0.4180 -0.2825 0.030 Uiso 1 1 calc R . .
C10 C 0.0374(2) -0.3201(6) -0.2455(3) 0.0231(11) Uani 1 1 d . . .
C11 C 0.1084(3) -0.3592(6) -0.2112(3) 0.0238(11) Uani 1 1 d . . .
H11A H 0.1160 -0.3870 -0.1598 0.029 Uiso 1 1 calc R . .
C12 C 0.1682(2) -0.3582(6) -0.2507(3) 0.0229(11) Uani 1 1 d . . .
C13 C 0.1584(3) -0.3220(7) -0.3281(3) 0.0272(12) Uani 1 1 d . . .
C14 C 0.0869(3) -0.2850(7) -0.3634(3) 0.0301(12) Uani 1 1 d . . .
H14A H 0.0788 -0.2619 -0.4152 0.036 Uiso 1 1 calc R . .
C15 C 0.0285(3) -0.2821(7) -0.3224(3) 0.0304(12) Uani 1 1 d . . .
H15A H -0.0186 -0.2538 -0.3470 0.037 Uiso 1 1 calc R . .
C16 C -0.2881(2) -0.3888(7) -0.1362(3) 0.0267(11) Uani 1 1 d . . .
H16A H -0.3078 -0.4846 -0.1059 0.032 Uiso 1 1 calc R . .
H16B H -0.2792 -0.4459 -0.1835 0.032 Uiso 1 1 calc R . .
C17 C -0.4132(3) -0.2899(8) -0.2005(3) 0.0333(13) Uani 1 1 d . . .
H17A H -0.4019 -0.3822 -0.2372 0.040 Uiso 1 1 calc R . .
H17B H -0.4344 -0.1810 -0.2279 0.040 Uiso 1 1 calc R . .
C18 C -0.4687(3) -0.3708(7) -0.1545(3) 0.0271(12) Uani 1 1 d . . .
O1W O -0.2605(2) -0.1193(6) 0.1468(2) 0.0550(12) Uani 1 1 d . . .
H1WA H -0.2859 -0.0245 0.1563 0.082 Uiso 1 1 d R . .
H1WB H -0.2626 -0.2042 0.1799 0.082 Uiso 1 1 d R . .
O2W O 0.1838(2) -0.2563(7) -0.0094(2) 0.0707(14) Uani 1 1 d . . .
H2WB H 0.2140 -0.2935 -0.0386 0.106 Uiso 1 1 d R . .
H2WA H 0.1413 -0.2516 -0.0359 0.106 Uiso 1 1 d R . .
O3W O -0.3944(2) 0.1807(6) -0.1622(2) 0.0569(12) Uani 1 1 d . . .
H3WA H -0.4259 0.1622 -0.2012 0.085 Uiso 1 1 d R . .
H3WB H -0.3588 0.2486 -0.1724 0.085 Uiso 1 1 d R . .

loop_
_atom_site_aniso_label
_atom_site_aniso_U_11
_atom_site_aniso_U_22
_atom_site_aniso_U_33
_atom_site_aniso_U_23
_atom_site_aniso_U_13
_atom_site_aniso_U_12
Co1 0.0222(5) 0.0404(7) 0.0212(5) 0.0031(5) 0.0072(4) -0.0016(5)
S1 0.0217(7) 0.0317(8) 0.0236(7) -0.0022(6) 0.0052(5) 0.0070(6)
O1 0.027(2) 0.064(3) 0.0229(18) -0.0030(18) 0.0089(15) -0.0035(18)
O2 0.0215(18) 0.034(2) 0.0238(18) -0.0073(16) 0.0039(14) -0.0053(15)
O3 0.019(2) 0.070(3) 0.047(2) -0.027(2) 0.0055(18) -0.0052(19)
O4 0.0240(19) 0.060(3) 0.0234(19) 0.0019(17) 0.0071(16) 0.0012(17)
O5 0.036(2) 0.062(3) 0.0188(18) -0.0011(18) 0.0038(16) 0.0175(19)
O6 0.034(2) 0.033(2) 0.0310(19) -0.0017(16) 0.0121(16) 0.0143(16)
O7 0.028(2) 0.038(2) 0.048(2) -0.0026(19) 0.0012(17) -0.0037(17)
O10 0.030(2) 0.067(3) 0.031(2) 0.0064(19) 0.0046(16) -0.0047(19)
O11 0.081(3) 0.051(3) 0.055(3) 0.014(2) 0.032(2) 0.031(2)
O8 0.029(2) 0.053(2) 0.0195(18) 0.0013(17) 0.0054(15) -0.0090(17)
O9 0.028(2) 0.072(3) 0.033(2) 0.005(2) -0.0037(17) -0.0155(19)
N1 0.017(2) 0.034(3) 0.030(2) 0.006(2) 0.0051(18) -0.0011(19)
C8 0.023(3) 0.026(3) 0.028(3) -0.002(2) 0.000(2) 0.000(2)
C2 0.020(3) 0.023(3) 0.023(3) 0.000(2) 0.003(2) -0.001(2)
C15 0.024(3) 0.031(3) 0.035(3) -0.002(2) 0.000(2) -0.001(2)
C16 0.026(3) 0.028(3) 0.028(3) 0.001(2) 0.009(2) 0.001(2)
C11 0.029(3) 0.025(3) 0.018(2) 0.002(2) 0.005(2) 0.001(2)
C9 0.019(3) 0.028(3) 0.030(3) -0.006(2) 0.008(2) 0.001(2)
C3 0.025(3) 0.025(3) 0.019(2) 0.000(2) 0.002(2) -0.001(2)
C12 0.022(3) 0.018(3) 0.028(3) 0.002(2) 0.002(2) 0.001(2)
C10 0.021(3) 0.020(3) 0.029(3) 0.000(2) 0.006(2) 0.000(2)
C18 0.021(3) 0.035(3) 0.026(3) 0.004(2) 0.009(2) 0.004(2)
C13 0.026(3) 0.028(3) 0.028(3) -0.003(2) 0.006(2) 0.000(2)
C6 0.033(3) 0.051(4) 0.021(3) -0.011(3) 0.003(2) -0.004(3)
C7 0.019(3) 0.032(3) 0.033(3) -0.005(3) -0.001(2) 0.001(2)
C17 0.023(3) 0.051(4) 0.025(3) 0.005(3) 0.001(2) -0.004(3)
C4 0.019(3) 0.029(3) 0.030(3) -0.004(2) 0.001(2) -0.001(2)
C14 0.030(3) 0.039(3) 0.021(3) 0.005(2) 0.003(2) -0.004(2)
C5 0.019(3) 0.044(3) 0.028(3) -0.007(3) -0.002(2) -0.004(2)
C1 0.028(3) 0.030(3) 0.026(3) 0.004(2) 0.009(2) 0.001(2)
O3W 0.052(3) 0.075(3) 0.048(3) -0.017(2) 0.020(2) -0.005(2)
O2W 0.061(3) 0.117(4) 0.032(2) -0.018(2) -0.002(2) 0.035(3)
O1W 0.089(3) 0.044(3) 0.033(2) -0.0024(19) 0.014(2) -0.002(2)

loop_
_atom_type_symbol
_atom_type_description
_atom_type_scat_dispersion_real
_atom_type_scat_dispersion_imag
_atom_type_scat_source
C C 0.0033 0.0016 'International Tables Vol C Tables 4.2.6.8 and 6.1.1.4'
H H 0.0000 0.0000 'International Tables Vol C Tables 4.2.6.8 and 6.1.1.4'
Co Co 0.3494 0.9721 'International Tables Vol C Tables 4.2.6.8 and 6.1.1.4'
N N 0.0061 0.0033 'International Tables Vol C Tables 4.2.6.8 and 6.1.1.4'
O O 0.0106 0.0060 'International Tables Vol C Tables 4.2.6.8 and 6.1.1.4'
S S 0.1246 0.1234 'International Tables Vol C Tables 4.2.6.8 and 6.1.1.4'

loop_
_geom_angle_atom_site_label_1
_geom_angle_atom_site_label_2
_geom_angle_atom_site_label_3
_geom_angle
_geom_angle_site_symmetry_1
_geom_angle_site_symmetry_3
O11 Co1 O11 180.0(3) 3_445 .
O11 Co1 O8 87.05(15) 3_445 3_445
O11 Co1 O8 92.95(15) . 3_445
O11 Co1 O8 92.95(15) 3_445 .
O11 Co1 O8 87.05(15) . .
O8 Co1 O8 180.0(2) 3_445 .
O11 Co1 O10 89.36(16) 3_445 .
O11 Co1 O10 90.64(16) . .
O8 Co1 O10 90.86(13) 3_445 .
O8 Co1 O10 89.14(13) . .
O11 Co1 O10 90.64(16) 3_445 3_445
O11 Co1 O10 89.36(16) . 3_445
O8 Co1 O10 89.14(13) 3_445 3_445
O8 Co1 O10 90.86(13) . 3_445
O10 Co1 O10 180.0(2) . 3_445
O7 S1 O5 113.5(2) . .
O7 S1 O6 112.4(2) . .
O5 S1 O6 110.4(2) . .
O7 S1 C12 106.2(2) . .
O5 S1 C12 107.0(2) . .
O6 S1 C12 107.0(2) . .
C1 O1 H1B 109.5 . .
C9 O2 C3 118.4(4) . .
C13 O4 H4A 105.3 . .
Co1 O10 H10A 106.8 . .
Co1 O10 H10B 116.6 . .
H10A O10 H10B 114.3 . .
Co1 O11 H11W 130.1 . .
Co1 O11 H11C 118.6 . .
H11W O11 H11C 111.2 . .
C18 O8 Co1 130.1(3) . .
C17 N1 C16 114.5(4) . .
C17 N1 H1A 97.3 . .
C16 N1 H1A 116.5 . .
C17 N1 H1C 116.9 . .
C16 N1 H1C 109.8 . .
H1A N1 H1C 100.8 . .
C9 C8 C7 118.1(4) . .
C9 C8 C10 120.7(4) . .
C7 C8 C10 121.2(4) . .
C3 C2 C1 117.1(4) . .
C3 C2 C16 123.0(4) . .
C1 C2 C16 119.9(4) . .
C14 C15 C10 122.1(5) . .
C14 C15 H15A 119.0 . .
C10 C15 H15A 119.0 . .
C2 C16 N1 111.0(4) . .
C2 C16 H16A 109.4 . .
N1 C16 H16A 109.4 . .
C2 C16 H16B 109.4 . .
N1 C16 H16B 109.4 . .
H16A C16 H16B 108.0 . .
C12 C11 C10 122.1(4) . .
C12 C11 H11A 119.0 . .
C10 C11 H11A 119.0 . .
C8 C9 O2 126.8(4) . .
C8 C9 H9A 116.6 . .
O2 C9 H9A 116.6 . .
O2 C3 C2 116.6(4) . .
O2 C3 C4 120.2(4) . .
C2 C3 C4 123.1(4) . .
C11 C12 C13 120.4(4) . .
C11 C12 S1 119.9(4) . .
C13 C12 S1 119.6(4) . .
C11 C10 C15 117.0(4) . .
C11 C10 C8 121.5(4) . .
C15 C10 C8 121.6(4) . .
O9 C18 O8 127.7(4) . .
O9 C18 C17 116.0(4) . .
O8 C18 C17 116.3(4) . .
O4 C13 C14 122.8(4) . .
O4 C13 C12 119.2(4) . .
C14 C13 C12 118.0(4) . .
C5 C6 C1 120.1(5) . .
C5 C6 H6B 119.9 . .
C1 C6 H6B 119.9 . .
O3 C7 C4 121.6(4) . .
O3 C7 C8 123.3(4) . .
C4 C7 C8 115.1(4) . .
N1 C17 C18 111.6(4) . .
N1 C17 H17A 109.3 . .
C18 C17 H17A 109.3 . .
N1 C17 H17B 109.3 . .
C18 C17 H17B 109.3 . .
H17A C17 H17B 108.0 . .
C3 C4 C5 117.2(4) . .
C3 C4 C7 121.3(4) . .
C5 C4 C7 121.4(4) . .
C15 C14 C13 120.5(5) . .
C15 C14 H14A 119.8 . .
C13 C14 H14A 119.8 . .
C6 C5 C4 121.8(4) . .
C6 C5 H5B 119.1 . .
C4 C5 H5B 119.1 . .
O1 C1 C2 116.0(4) . .
O1 C1 C6 123.2(4) . .
C2 C1 C6 120.7(4) . .
H3WA O3W H3WB 111.3 . .
H2WB O2W H2WA 106.8 . .
H1WA O1W H1WB 110.5 . .

loop_
_geom_bond_atom_site_label_1
_geom_bond_atom_site_label_2
_geom_bond_distance
_geom_bond_site_symmetry_2
Co1 O11 2.066(4) 3_445
Co1 O11 2.066(4) .
Co1 O8 2.068(3) 3_445
Co1 O8 2.068(3) .
Co1 O10 2.115(3) .
Co1 O10 2.115(3) 3_445
S1 O7 1.454(4) .
S1 O5 1.456(3) .
S1 O6 1.460(3) .
S1 C12 1.772(5) .
O1 C1 1.349(5) .
O1 H1B 0.8500 .
O2 C9 1.346(5) .
O2 C3 1.378(5) .
O3 C7 1.235(5) .
O4 C13 1.360(5) .
O4 H4A 0.8500 .
O10 H10A 0.8497 .
O10 H10B 0.8500 .
O11 H11W 0.8499 .
O11 H11C 0.8500 .
O8 C18 1.258(5) .
O9 C18 1.243(6) .
N1 C17 1.487(6) .
N1 C16 1.494(6) .
N1 H1A 1.0332 .
N1 H1C 0.8474 .
C8 C9 1.339(6) .
C8 C7 1.462(7) .
C8 C10 1.482(6) .
C2 C3 1.382(6) .
C2 C1 1.394(6) .
C2 C16 1.492(6) .
C15 C14 1.373(6) .
C15 C10 1.387(6) .
C15 H15A 0.9300 .
C16 H16A 0.9700 .
C16 H16B 0.9700 .
C11 C12 1.376(6) .
C11 C10 1.383(6) .
C11 H11A 0.9300 .
C9 H9A 0.9300 .
C3 C4 1.390(6) .
C12 C13 1.394(6) .
C18 C17 1.503(6) .
C13 C14 1.391(7) .
C6 C5 1.346(6) .
C6 C1 1.394(7) .
C6 H6B 0.9300 .
C7 C4 1.458(6) .
C17 H17A 0.9700 .
C17 H17B 0.9700 .
C4 C5 1.391(6) .
C14 H14A 0.9300 .
C5 H5B 0.9300 .
O3W H3WA 0.8501 .
O3W H3WB 0.8501 .
O2W H2WB 0.8499 .
O2W H2WA 0.8501 .
O1W H1WA 0.8500 .
O1W H1WB 0.8501 .

loop_
_geom_torsion_atom_site_label_1
_geom_torsion_atom_site_label_2
_geom_torsion_atom_site_label_3
_geom_torsion_atom_site_label_4
_geom_torsion
_geom_torsion_site_symmetry_1
_geom_torsion_site_symmetry_2
_geom_torsion_site_symmetry_3
_geom_torsion_site_symmetry_4
O11 Co1 O8 C18 -97.7(4) 3_445 . . .
O11 Co1 O8 C18 82.3(4) . . . .
O8 Co1 O8 C18 100.7(3) 3_445 . . .
O10 Co1 O8 C18 172.9(4) . . . .
O10 Co1 O8 C18 -7.1(4) 3_445 . . .
C3 C2 C16 N1 -114.3(5) . . . .
C1 C2 C16 N1 66.9(6) . . . .
C17 N1 C16 C2 173.3(4) . . . .
C7 C8 C9 O2 0.9(8) . . . .
C10 C8 C9 O2 -179.1(4) . . . .
C3 O2 C9 C8 -1.1(7) . . . .
C9 O2 C3 C2 179.0(4) . . . .
C9 O2 C3 C4 -0.2(6) . . . .
C1 C2 C3 O2 -177.7(4) . . . .
C16 C2 C3 O2 3.4(7) . . . .
C1 C2 C3 C4 1.5(7) . . . .
C16 C2 C3 C4 -177.3(4) . . . .
C10 C11 C12 C13 -1.7(7) . . . .
C10 C11 C12 S1 174.7(4) . . . .
O7 S1 C12 C11 -119.4(4) . . . .
O5 S1 C12 C11 2.1(4) . . . .
O6 S1 C12 C11 120.4(4) . . . .
O7 S1 C12 C13 57.1(4) . . . .
O5 S1 C12 C13 178.5(4) . . . .
O6 S1 C12 C13 -63.2(4) . . . .
C12 C11 C10 C15 0.9(7) . . . .
C12 C11 C10 C8 -178.2(4) . . . .
C14 C15 C10 C11 0.7(7) . . . .
C14 C15 C10 C8 179.9(5) . . . .
C9 C8 C10 C11 -145.2(5) . . . .
C7 C8 C10 C11 34.8(7) . . . .
C9 C8 C10 C15 35.7(7) . . . .
C7 C8 C10 C15 -144.3(5) . . . .
Co1 O8 C18 O9 11.8(8) . . . .
Co1 O8 C18 C17 -169.3(3) . . . .
C11 C12 C13 O4 -180.0(4) . . . .
S1 C12 C13 O4 3.6(6) . . . .
C11 C12 C13 C14 0.8(7) . . . .
S1 C12 C13 C14 -175.6(4) . . . .
C9 C8 C7 O3 -178.5(5) . . . .
C10 C8 C7 O3 1.6(8) . . . .
C9 C8 C7 C4 0.6(7) . . . .
C10 C8 C7 C4 -179.4(4) . . . .
C16 N1 C17 C18 86.6(5) . . . .
O9 C18 C17 N1 -177.1(4) . . . .
O8 C18 C17 N1 3.9(7) . . . .
O2 C3 C4 C5 178.6(4) . . . .
C2 C3 C4 C5 -0.6(7) . . . .
O2 C3 C4 C7 1.7(7) . . . .
C2 C3 C4 C7 -177.5(5) . . . .
O3 C7 C4 C3 177.2(5) . . . .
C8 C7 C4 C3 -1.8(7) . . . .
O3 C7 C4 C5 0.5(8) . . . .
C8 C7 C4 C5 -178.5(5) . . . .
C10 C15 C14 C13 -1.6(8) . . . .
O4 C13 C14 C15 -178.4(5) . . . .
C12 C13 C14 C15 0.8(7) . . . .
C1 C6 C5 C4 0.6(8) . . . .
C3 C4 C5 C6 -0.5(8) . . . .
C7 C4 C5 C6 176.4(5) . . . .
C3 C2 C1 O1 175.9(4) . . . .
C16 C2 C1 O1 -5.2(7) . . . .
C3 C2 C1 C6 -1.3(7) . . . .
C16 C2 C1 C6 177.6(5) . . . .
C5 C6 C1 O1 -176.7(5) . . . .
C5 C6 C1 C2 0.3(8) . . . .

loop_
_platon_squeeze_void_nr
_platon_squeeze_void_average_x
_platon_squeeze_void_average_y
_platon_squeeze_void_average_z
_platon_squeeze_void_volume
_platon_squeeze_void_count_electrons
_platon_squeeze_void_content
1 0.550 -0.005 0.131 15 8 ' '
2 0.450 0.004 0.869 15 8 ' '
3 0.450 0.495 0.369 15 8 ' '
4 0.550 0.504 0.631 15 8 ' '
